data_2014685
loop_
_publ_author_name
'Li, Xin-Hua'
'Xiao, Hong-Ping'
'Zhang, Qiao'
'Hu, Mao-Lin'

_publ_section_title
;<i>catena</i>-Poly[[bis[aqua(1,10-phenanthroline)lead(II)]-di-\m~3~-5-carboxy-3-sulfonatobenzoato]
 dihydrate]
;
_journal_issue 3
_journal_name_full 'Acta Crystallographica Section C'
_journal_page_first m130
_journal_page_last m132
_journal_paper_doi 10.1107/S0108270105000132
_journal_volume 61
_journal_year 2005
_chemical_formula_iupac '[Pb (C8 H4 O7 S1) (C12 H8 N2) (H2 O1)] , H2 O1'
_chemical_formula_moiety 'C20 H14 N2 O8 Pb S , H2 O'
_chemical_formula_sum 'C20 H16 N2 O9 Pb S'
_chemical_formula_weight 667.60
_chemical_name_systematic
;
catena-poly[[bis[aqua(1,10-phenanthroline-\k^2^N,N')lead(II)]-
di-\m^3^-5-carboxy-3-sulfonatobenzoato-
1:2:1'\k^4^O^3^:O^1^,O^1'^:O^1^;2':1:2\k^4^O^1^:O^1^,O^1'^:O^3^] dihydrate]
;
_space_group_IT_number 2
_symmetry_cell_setting triclinic
_symmetry_space_group_name_Hall '-P 1'
_symmetry_space_group_name_H-M 'P -1'
_atom_sites_solution_hydrogens geom
_atom_sites_solution_primary direct
_atom_sites_solution_secondary difmap
_audit_creation_method SHELXL97
_cell_angle_alpha 98.2510(10)
_cell_angle_beta 92.2790(10)
_cell_angle_gamma 94.1960(10)
_cell_formula_units_Z 2
_cell_length_a 7.2209(6)
_cell_length_b 9.6252(7)
_cell_length_c 15.0478(12)
_cell_measurement_reflns_used 3639
_cell_measurement_temperature 298(2)
_cell_measurement_theta_max 25.10
_cell_measurement_theta_min 1.37
_cell_volume 1030.92(14)
_computing_cell_refinement 'SAINT (Bruker, 2002)'
_computing_data_collection 'SMART (Bruker, 2002)'
_computing_data_reduction SAINT
_computing_molecular_graphics 'ORTEPII (Johnson, 1976)'
_computing_publication_material 'SHELXTL (Bruker, 2002)'
_computing_structure_refinement 'SHELXL97 (Sheldrick, 1997)'
_computing_structure_solution 'SHELXS97 (Sheldrick, 1997)'
_diffrn_ambient_temperature 298(2)
_diffrn_measured_fraction_theta_full 0.989
_diffrn_measured_fraction_theta_max 0.989
_diffrn_measurement_device_type 'Bruker APEX area-detector'
_diffrn_measurement_method '\f and \w'
_diffrn_radiation_monochromator graphite
_diffrn_radiation_source 'fine-focus sealed tube'
_diffrn_radiation_type MoK\a
_diffrn_radiation_wavelength 0.71073
_diffrn_reflns_av_R_equivalents 0.0219
_diffrn_reflns_av_sigmaI/netI 0.0353
_diffrn_reflns_limit_h_max 8
_diffrn_reflns_limit_h_min -8
_diffrn_reflns_limit_k_max 11
_diffrn_reflns_limit_k_min -11
_diffrn_reflns_limit_l_max 17
_diffrn_reflns_limit_l_min -17
_diffrn_reflns_number 7489
_diffrn_reflns_theta_full 25.10
_diffrn_reflns_theta_max 25.10
_diffrn_reflns_theta_min 2.14
_diffrn_standards_decay_% 0
_diffrn_standards_number 0
_exptl_absorpt_coefficient_mu 8.343
_exptl_absorpt_correction_T_max 0.43
_exptl_absorpt_correction_T_min 0.24
_exptl_absorpt_correction_type numerical
_exptl_absorpt_process_details '(SADABS; Bruker, 2002)'
_exptl_crystal_colour yellow
_exptl_crystal_density_diffrn 2.151
_exptl_crystal_density_meas ?
_exptl_crystal_density_method 'not measured'
_exptl_crystal_description prism
_exptl_crystal_F_000 640
_exptl_crystal_size_max 0.20
_exptl_crystal_size_mid 0.15
_exptl_crystal_size_min 0.10
_refine_diff_density_max 1.125
_refine_diff_density_min -0.770
_refine_ls_extinction_method none
_refine_ls_goodness_of_fit_ref 1.042
_refine_ls_hydrogen_treatment mixed
_refine_ls_matrix_type full
_refine_ls_number_parameters 306
_refine_ls_number_reflns 3638
_refine_ls_number_restraints 2
_refine_ls_restrained_S_all 1.042
_refine_ls_R_factor_all 0.0255
_refine_ls_R_factor_gt 0.0238
_refine_ls_shift/su_max 0.003
_refine_ls_shift/su_mean 0.000
_refine_ls_structure_factor_coef Fsqd
_refine_ls_weighting_details 'calc w = 1/[\s^2^(Fo^2^)+(0.0433P)^2^] where P=(Fo^2^+2Fc^2^)/3'
_refine_ls_weighting_scheme calc
_refine_ls_wR_factor_gt 0.0576
_refine_ls_wR_factor_ref 0.0583
_reflns_number_gt 3454
_reflns_number_total 3638
_reflns_threshold_expression I>2\s(I)
_cod_data_source_file ga1091.cif
_cod_data_source_block I
_cod_depositor_comments
;
The following automatic conversions were performed:
'_symmetry_cell_setting' value 'Triclinic' changed to 'triclinic'
according to '/home/saulius/struct/CIF-dictionaries/cif_core.dic'
dictionary named 'cif_core.dic' version 2.4.1 from 2010-06-29.

Automatic conversion script
Id: cif_fix_enum 1527 2010-12-29 10:47:43Z saulius 

The following automatic conversions were performed:

'_symmetry_cell_setting' value 'Triclinic' changed to 'triclinic'
according to /home/saulius/struct/CIF-dictionaries/cif_core.dic
dictionary named 'cif_core.dic' version 2.4.1 from 2010-06-29.

Automatic conversion script
Id: cif_fix_values 1715 2011-07-08 13:25:40Z adriana 

The following automatic conversions were performed:

'_exptl_crystal_density_meas' value 'not measured' was changed to '?'
- the value is perceived as not measured.

Automatic conversion script
Id: cif_fix_values 3008 2015-01-20 13:52:24Z robertas 
;
_cod_original_sg_symbol_Hall -P1
_cod_original_sg_symbol_H-M P-1
_cod_database_code 2014685

loop_
_symmetry_equiv_pos_as_xyz
'x, y, z'
'-x, -y, -z'

loop_
_atom_site_label
_atom_site_fract_x
_atom_site_fract_y
_atom_site_fract_z
_atom_site_U_iso_or_equiv
_atom_site_adp_type
_atom_site_calc_flag
_atom_site_refinement_flags
_atom_site_occupancy
_atom_site_disorder_assembly
_atom_site_disorder_group
_atom_site_type_symbol
Pb1 0.91506(2) 0.564015(14) 0.871257(9) 0.02809(7) Uani d . 1 . . Pb
C1 0.7127(6) 0.2721(5) 0.9492(3) 0.0400(11) Uani d . 1 . . C
H1 0.7060 0.3397 0.9995 0.048 Uiso calc R 1 . . H
C2 0.6687(7) 0.1312(6) 0.9569(4) 0.0483(13) Uani d . 1 . . C
H2 0.6360 0.1058 1.0118 0.058 Uiso calc R 1 . . H
C3 0.6736(7) 0.0319(5) 0.8844(4) 0.0495(13) Uani d . 1 . . C
H3 0.6468 -0.0624 0.8896 0.059 Uiso calc R 1 . . H
C4 0.7191(6) 0.0702(5) 0.8010(3) 0.0381(10) Uani d . 1 . . C
C5 0.7193(7) -0.0279(5) 0.7204(4) 0.0468(13) Uani d . 1 . . C
H5 0.6877 -0.1228 0.7221 0.056 Uiso calc R 1 . . H
C6 0.7640(7) 0.0137(5) 0.6427(4) 0.0489(13) Uani d . 1 . . C
H6 0.7610 -0.0524 0.5910 0.059 Uiso calc R 1 . . H
C7 0.8161(6) 0.1575(5) 0.6377(3) 0.0406(11) Uani d . 1 . . C
C8 0.8653(8) 0.2056(6) 0.5580(3) 0.0563(14) Uani d . 1 . . C
H8 0.8627 0.1425 0.5049 0.068 Uiso calc R 1 . . H
C9 0.9173(9) 0.3449(6) 0.5573(4) 0.0633(16) Uani d . 1 . . C
H9 0.9494 0.3775 0.5043 0.076 Uiso calc R 1 . . H
C10 0.9210(8) 0.4361(5) 0.6371(3) 0.0489(12) Uani d . 1 . . C
H10 0.9579 0.5305 0.6364 0.059 Uiso calc R 1 . . H
C11 0.8215(5) 0.2575(4) 0.7149(3) 0.0305(9) Uani d . 1 . . C
C12 0.7681(5) 0.2146(4) 0.7988(3) 0.0296(9) Uani d . 1 . . C
C13 1.2218(5) 0.9930(4) 0.7652(3) 0.0272(9) Uani d . 1 . . C
C14 1.1949(6) 1.0665(4) 0.8493(3) 0.0274(9) Uani d . 1 . . C
H14 1.1564 1.0183 0.8955 0.033 Uiso calc R 1 . . H
C15 1.2258(5) 1.2125(4) 0.8645(3) 0.0284(9) Uani d . 1 . . C
C16 1.2840(5) 1.2830(4) 0.7956(3) 0.0284(9) Uani d . 1 . . C
H16 1.3055 1.3806 0.8058 0.034 Uiso calc R 1 . . H
C17 1.3107(5) 1.2095(4) 0.7109(3) 0.0283(9) Uani d . 1 . . C
C18 1.2777(5) 1.0632(4) 0.6961(3) 0.0280(9) Uani d . 1 . . C
H18 1.2935 1.0131 0.6397 0.034 Uiso calc R 1 . . H
C19 1.3765(6) 1.2893(4) 0.6391(3) 0.0305(9) Uani d . 1 . . C
C20 1.1991(6) 1.2922(4) 0.9564(3) 0.0307(9) Uani d . 1 . . C
O1 1.1977(6) 1.2270(4) 1.0222(2) 0.0558(10) Uani d . 1 . . O
O2 1.1765(4) 1.4220(3) 0.9622(2) 0.0378(7) Uani d . 1 . . O
O3 1.4370(5) 1.4119(3) 0.6542(2) 0.0429(8) Uani d . 1 . . O
O4 1.3628(5) 1.2157(3) 0.5586(2) 0.0461(8) Uani d . 1 . . O
H4 1.4066 1.2637 0.5225 0.069 Uiso calc R 1 . . H
O5 1.2325(6) 0.7609(3) 0.6578(2) 0.0569(10) Uani d . 1 . . O
O6 1.0023(5) 0.7662(3) 0.7677(3) 0.0519(9) Uani d . 1 . . O
O7 1.3214(5) 0.7635(3) 0.8146(2) 0.0568(10) Uani d . 1 . . O
O8 0.6029(4) 0.5857(4) 0.8107(2) 0.0497(9) Uani d . 1 . . O
H8B 0.5872 0.5384 0.7607 0.075 Uiso calc R 1 . . H
H8A 0.5716 0.6649 0.8280 0.075 Uiso d R 1 . . H
O9 0.4703(7) 0.3456(4) 0.4299(3) 0.0690(13) Uani d D 1 . . O
N1 0.7641(5) 0.3138(4) 0.8722(2) 0.0319(8) Uani d . 1 . . N
N2 0.8751(5) 0.3968(4) 0.7143(2) 0.0354(8) Uani d . 1 . . N
S1 1.19291(15) 0.80538(10) 0.74953(7) 0.0313(2) Uani d . 1 . . S
H9A 0.553(7) 0.308(6) 0.406(4) 0.047 Uiso d D 1 . . H
H9B 0.473(7) 0.423(4) 0.426(4) 0.047 Uiso d D 1 . . H

loop_
_atom_site_aniso_label
_atom_site_aniso_U_11
_atom_site_aniso_U_22
_atom_site_aniso_U_33
_atom_site_aniso_U_12
_atom_site_aniso_U_13
_atom_site_aniso_U_23
Pb1 0.03739(11) 0.02172(10) 0.02432(10) -0.00027(7) 0.00194(6) 0.00170(7)
C1 0.040(3) 0.040(3) 0.039(3) -0.010(2) -0.006(2) 0.011(2)
C2 0.051(3) 0.048(3) 0.049(3) -0.011(2) -0.009(2) 0.026(3)
C3 0.044(3) 0.029(3) 0.075(4) -0.010(2) -0.015(3) 0.019(3)
C4 0.030(2) 0.026(2) 0.058(3) 0.0021(17) -0.009(2) 0.009(2)
C5 0.040(3) 0.022(2) 0.074(4) 0.0010(19) -0.011(2) -0.003(2)
C6 0.046(3) 0.032(3) 0.062(3) -0.001(2) 0.002(2) -0.014(2)
C7 0.034(2) 0.035(3) 0.046(3) 0.0005(19) -0.002(2) -0.012(2)
C8 0.069(4) 0.058(3) 0.033(3) -0.006(3) 0.003(2) -0.018(2)
C9 0.090(4) 0.061(4) 0.034(3) -0.016(3) 0.011(3) 0.000(3)
C10 0.068(3) 0.042(3) 0.034(3) -0.009(2) 0.008(2) 0.003(2)
C11 0.029(2) 0.028(2) 0.034(2) 0.0045(17) -0.0038(17) 0.0002(18)
C12 0.025(2) 0.027(2) 0.036(2) 0.0028(16) -0.0059(17) 0.0038(18)
C13 0.027(2) 0.021(2) 0.031(2) 0.0009(16) -0.0014(16) 0.0010(17)
C14 0.031(2) 0.026(2) 0.026(2) 0.0048(16) 0.0034(16) 0.0059(17)
C15 0.027(2) 0.028(2) 0.031(2) 0.0066(16) 0.0011(16) 0.0022(18)
C16 0.029(2) 0.024(2) 0.032(2) 0.0027(16) 0.0008(16) -0.0002(17)
C17 0.025(2) 0.029(2) 0.030(2) 0.0003(16) -0.0012(16) 0.0046(18)
C18 0.032(2) 0.025(2) 0.025(2) 0.0014(16) 0.0014(16) -0.0013(17)
C19 0.037(2) 0.024(2) 0.030(2) 0.0024(17) 0.0009(17) 0.0015(18)
C20 0.035(2) 0.028(2) 0.029(2) 0.0085(17) 0.0034(17) 0.0004(18)
O1 0.100(3) 0.041(2) 0.0307(18) 0.0291(19) 0.0070(18) 0.0075(16)
O2 0.0517(18) 0.0265(16) 0.0341(16) 0.0037(14) 0.0064(14) -0.0004(13)
O3 0.060(2) 0.0326(18) 0.0346(17) -0.0063(15) 0.0071(15) 0.0042(14)
O4 0.074(2) 0.0334(18) 0.0289(17) -0.0117(16) 0.0107(16) 0.0028(14)
O5 0.101(3) 0.0278(18) 0.0383(19) -0.0037(18) 0.0193(19) -0.0060(15)
O6 0.052(2) 0.0321(18) 0.075(2) -0.0030(15) 0.0127(18) 0.0201(18)
O7 0.072(2) 0.039(2) 0.061(2) 0.0244(18) -0.0156(19) 0.0053(17)
O8 0.0462(19) 0.043(2) 0.054(2) 0.0123(16) -0.0085(16) -0.0151(17)
O9 0.111(4) 0.045(2) 0.060(3) 0.015(2) 0.039(2) 0.026(2)
N1 0.0360(19) 0.0287(19) 0.0310(19) -0.0043(15) -0.0015(15) 0.0084(16)
N2 0.044(2) 0.031(2) 0.0303(19) -0.0009(16) 0.0011(16) 0.0035(16)
S1 0.0437(6) 0.0204(5) 0.0295(5) 0.0020(4) 0.0039(4) 0.0027(4)

loop_
_atom_type_symbol
_atom_type_description
_atom_type_scat_dispersion_real
_atom_type_scat_dispersion_imag
_atom_type_scat_source
C C 0.0033 0.0016 'International Tables Vol C Tables 4.2.6.8 and 6.1.1.4'
H H 0.0000 0.0000 'International Tables Vol C Tables 4.2.6.8 and 6.1.1.4'
N N 0.0061 0.0033 'International Tables Vol C Tables 4.2.6.8 and 6.1.1.4'
O O 0.0106 0.0060 'International Tables Vol C Tables 4.2.6.8 and 6.1.1.4'
S S 0.1246 0.1234 'International Tables Vol C Tables 4.2.6.8 and 6.1.1.4'
Pb Pb -3.3944 10.1111 'International Tables Vol C Tables 4.2.6.8 and 6.1.1.4'

loop_
_geom_angle_atom_site_label_1
_geom_angle_atom_site_label_2
_geom_angle_atom_site_label_3
_geom_angle_site_symmetry_1
_geom_angle_site_symmetry_3
_geom_angle
_geom_angle_publ_flag
O8 Pb1 N1 . . 78.88(12) no
O8 Pb1 O1 . 2_777 76.52(12) yes
N1 Pb1 O1 . 2_777 119.70(12) yes
O8 Pb1 O2 . 2_777 95.36(11) yes
N1 Pb1 O2 . 2_777 78.81(10) no
O1 Pb1 O2 2_777 2_777 50.35(10) yes
O8 Pb1 N2 . . 73.39(11) no
N1 Pb1 N2 . . 63.34(11) yes
O1 Pb1 N2 2_777 . 148.40(12) yes
O2 Pb1 N2 2_777 . 141.79(10) no
O8 Pb1 O6 . . 82.14(12) no
N1 Pb1 O6 . . 145.22(12) no
O1 Pb1 O6 2_777 . 83.15(11) yes
O2 Pb1 O6 2_777 . 132.11(10) yes
N2 Pb1 O6 . . 83.43(11) no
O8 Pb1 O2 . 1_545 151.86(11) yes
N1 Pb1 O2 . 1_545 73.96(10) no
O1 Pb1 O2 2_777 1_545 110.87(10) no
O2 Pb1 O2 2_777 1_545 72.43(10) yes
N2 Pb1 O2 . 1_545 100.26(10) no
O6 Pb1 O2 . 1_545 125.03(10) yes
N1 C1 C2 . . 122.4(5) ?
N1 C1 H1 . . 118.8 ?
C2 C1 H1 . . 118.8 ?
C3 C2 C1 . . 119.7(5) ?
C3 C2 H2 . . 120.1 ?
C1 C2 H2 . . 120.1 ?
C2 C3 C4 . . 120.3(4) ?
C2 C3 H3 . . 119.9 ?
C4 C3 H3 . . 119.9 ?
C3 C4 C12 . . 116.9(4) ?
C3 C4 C5 . . 123.6(4) ?
C12 C4 C5 . . 119.5(4) ?
C6 C5 C4 . . 121.4(4) ?
C6 C5 H5 . . 119.3 ?
C4 C5 H5 . . 119.3 ?
C5 C6 C7 . . 120.9(5) ?
C5 C6 H6 . . 119.5 ?
C7 C6 H6 . . 119.5 ?
C11 C7 C8 . . 117.1(4) ?
C11 C7 C6 . . 120.0(5) ?
C8 C7 C6 . . 122.9(4) ?
C9 C8 C7 . . 120.5(5) ?
C9 C8 H8 . . 119.8 ?
C7 C8 H8 . . 119.8 ?
C8 C9 C10 . . 118.5(5) ?
C8 C9 H9 . . 120.8 ?
C10 C9 H9 . . 120.8 ?
N2 C10 C9 . . 123.7(5) ?
N2 C10 H10 . . 118.2 ?
C9 C10 H10 . . 118.2 ?
N2 C11 C7 . . 122.4(4) ?
N2 C11 C12 . . 118.0(4) ?
C7 C11 C12 . . 119.6(4) ?
N1 C12 C4 . . 122.4(4) ?
N1 C12 C11 . . 119.1(4) ?
C4 C12 C11 . . 118.5(4) ?
C18 C13 C14 . . 120.7(4) ?
C18 C13 S1 . . 120.5(3) ?
C14 C13 S1 . . 118.8(3) ?
C13 C14 C15 . . 119.9(4) ?
C13 C14 H14 . . 120.0 ?
C15 C14 H14 . . 120.0 ?
C16 C15 C14 . . 119.6(4) ?
C16 C15 C20 . . 120.6(4) ?
C14 C15 C20 . . 119.9(4) ?
C15 C16 C17 . . 120.7(4) ?
C15 C16 H16 . . 119.7 ?
C17 C16 H16 . . 119.7 ?
C16 C17 C18 . . 119.3(4) ?
C16 C17 C19 . . 118.9(4) ?
C18 C17 C19 . . 121.8(4) ?
C13 C18 C17 . . 119.9(4) ?
C13 C18 H18 . . 120.0 ?
C17 C18 H18 . . 120.0 ?
O3 C19 O4 . . 123.3(4) ?
O3 C19 C17 . . 122.7(4) ?
O4 C19 C17 . . 113.9(3) ?
O1 C20 O2 . . 123.4(4) ?
O1 C20 C15 . . 118.8(4) ?
O2 C20 C15 . . 117.8(4) ?
C20 O1 Pb1 . 2_777 93.3(2) yes
C20 O2 Pb1 . 2_777 92.1(2) yes
C19 O4 H4 . . 109.5 ?
S1 O6 Pb1 . . 121.72(19) yes
Pb1 O8 H8B . . 109.5 ?
Pb1 O8 H8A . . 109.5 ?
H8B O8 H8A . . 129.2 ?
H9A O9 H9B . . 113(6) ?
C1 N1 C12 . . 118.2(4) ?
C1 N1 Pb1 . . 120.4(3) ?
C12 N1 Pb1 . . 120.2(3) ?
C10 N2 C11 . . 117.9(4) ?
C10 N2 Pb1 . . 124.1(3) ?
C11 N2 Pb1 . . 117.6(3) ?
O5 S1 O7 . . 114.5(2) ?
O5 S1 O6 . . 112.2(2) ?
O7 S1 O6 . . 111.3(2) ?
O5 S1 C13 . . 105.66(19) ?
O7 S1 C13 . . 105.3(2) ?
O6 S1 C13 . . 107.21(19) ?

loop_
_geom_bond_atom_site_label_1
_geom_bond_atom_site_label_2
_geom_bond_site_symmetry_2
_geom_bond_distance
_geom_bond_publ_flag
Pb1 O8 . 2.432(3) yes
Pb1 N1 . 2.572(3) yes
Pb1 O1 2_777 2.588(3) yes
Pb1 O2 2_777 2.605(3) yes
Pb1 N2 . 2.653(4) yes
Pb1 O6 . 2.717(3) yes
Pb1 O2 1_545 2.831(3) yes
C1 N1 . 1.336(5) ?
C1 C2 . 1.392(7) ?
C1 H1 . 0.9300 ?
C2 C3 . 1.346(8) ?
C2 H2 . 0.9300 ?
C3 C4 . 1.402(7) ?
C3 H3 . 0.9300 ?
C4 C12 . 1.414(6) ?
C4 C5 . 1.426(7) ?
C5 C6 . 1.333(7) ?
C5 H5 . 0.9300 ?
C6 C7 . 1.421(7) ?
C6 H6 . 0.9300 ?
C7 C11 . 1.395(6) ?
C7 C8 . 1.396(7) ?
C8 C9 . 1.367(8) ?
C8 H8 . 0.9300 ?
C9 C10 . 1.380(7) ?
C9 H9 . 0.9300 ?
C10 N2 . 1.319(6) ?
C10 H10 . 0.9300 ?
C11 N2 . 1.370(5) ?
C11 C12 . 1.442(6) ?
C12 N1 . 1.355(5) ?
C13 C18 . 1.376(6) ?
C13 C14 . 1.386(6) ?
C13 S1 . 1.783(4) ?
C14 C15 . 1.390(6) ?
C14 H14 . 0.9300 ?
C15 C16 . 1.382(6) ?
C15 C20 . 1.509(6) ?
C16 C17 . 1.394(6) ?
C16 H16 . 0.9300 ?
C17 C18 . 1.396(5) ?
C17 C19 . 1.486(6) ?
C18 H18 . 0.9300 ?
C19 O3 . 1.214(5) ?
C19 O4 . 1.309(5) ?
C20 O1 . 1.246(5) ?
C20 O2 . 1.263(5) ?
O1 Pb1 2_777 2.588(3) yes
O2 Pb1 2_777 2.605(3) yes
O4 H4 . 0.8200 ?
O5 S1 . 1.431(3) yes
O6 S1 . 1.448(3) yes
O7 S1 . 1.442(3) yes
O8 H8B . 0.8200 ?
O8 H8A . 0.8200 ?
O9 H9A . 0.79(4) ?
O9 H9B . 0.75(4) ?

loop_
_geom_hbond_atom_site_label_D
_geom_hbond_atom_site_label_H
_geom_hbond_atom_site_label_A
_geom_hbond_site_symmetry_A
_geom_hbond_distance_DH
_geom_hbond_distance_HA
_geom_hbond_distance_DA
_geom_hbond_angle_DHA
O4 H4 O9 1_665 0.82 1.76 2.567(5) 169
O8 H8B O3 1_445 0.82 2.08 2.851(5) 156
O8 H8A O7 1_455 0.82 2.12 2.749(5) 134
O9 H9A O5 2_766 0.79(4) 1.96(4) 2.749(6) 172(6)
O9 H9B O3 2_776 0.75(4) 2.21(4) 2.862(5) 145(5)

loop_
_geom_torsion_atom_site_label_1
_geom_torsion_atom_site_label_2
_geom_torsion_atom_site_label_3
_geom_torsion_atom_site_label_4
_geom_torsion_site_symmetry_1
_geom_torsion_site_symmetry_4
_geom_torsion
_geom_torsion_publ_flag
N1 C1 C2 C3 . . -1.4(7) ?
C1 C2 C3 C4 . . -1.3(7) ?
C2 C3 C4 C12 . . 3.3(7) ?
C2 C3 C4 C5 . . -177.1(4) ?
C3 C4 C5 C6 . . -179.9(5) ?
C12 C4 C5 C6 . . -0.3(7) ?
C4 C5 C6 C7 . . 1.1(7) ?
C5 C6 C7 C11 . . 0.1(7) ?
C5 C6 C7 C8 . . 179.5(5) ?
C11 C7 C8 C9 . . 0.5(8) ?
C6 C7 C8 C9 . . -178.9(5) ?
C7 C8 C9 C10 . . 0.4(9) ?
C8 C9 C10 N2 . . -0.8(9) ?
C8 C7 C11 N2 . . -1.0(7) ?
C6 C7 C11 N2 . . 178.4(4) ?
C8 C7 C11 C12 . . 178.6(4) ?
C6 C7 C11 C12 . . -2.0(6) ?
C3 C4 C12 N1 . . -2.9(6) ?
C5 C4 C12 N1 . . 177.5(4) ?
C3 C4 C12 C11 . . 178.0(4) ?
C5 C4 C12 C11 . . -1.5(6) ?
N2 C11 C12 N1 . . 3.2(6) ?
C7 C11 C12 N1 . . -176.4(4) ?
N2 C11 C12 C4 . . -177.7(4) ?
C7 C11 C12 C4 . . 2.7(6) ?
C18 C13 C14 C15 . . -0.4(6) ?
S1 C13 C14 C15 . . 176.7(3) ?
C13 C14 C15 C16 . . -0.3(6) ?
C13 C14 C15 C20 . . -179.2(4) ?
C14 C15 C16 C17 . . 0.4(6) ?
C20 C15 C16 C17 . . 179.3(4) ?
C15 C16 C17 C18 . . 0.1(6) ?
C15 C16 C17 C19 . . -178.9(4) ?
C14 C13 C18 C17 . . 1.0(6) ?
S1 C13 C18 C17 . . -176.1(3) ?
C16 C17 C18 C13 . . -0.8(6) ?
C19 C17 C18 C13 . . 178.2(4) ?
C16 C17 C19 O3 . . 12.4(6) ?
C18 C17 C19 O3 . . -166.6(4) ?
C16 C17 C19 O4 . . -167.5(4) ?
C18 C17 C19 O4 . . 13.5(6) ?
C16 C15 C20 O1 . . -160.3(4) ?
C14 C15 C20 O1 . . 18.5(6) ?
C16 C15 C20 O2 . . 20.7(6) ?
C14 C15 C20 O2 . . -160.4(4) ?
O2 C20 O1 Pb1 . 2_777 9.1(5) ?
C15 C20 O1 Pb1 . 2_777 -169.8(3) ?
O1 C20 O2 Pb1 . 2_777 -9.0(5) ?
C15 C20 O2 Pb1 . 2_777 169.9(3) ?
O8 Pb1 O6 S1 . . -168.1(3) no
N1 Pb1 O6 S1 . . -110.8(3) no
O1 Pb1 O6 S1 2_777 . 114.7(2) no
O2 Pb1 O6 S1 2_777 . 101.8(2) no
N2 Pb1 O6 S1 . . -94.0(2) no
O2 Pb1 O6 S1 1_545 . 3.9(3) no
C2 C1 N1 C12 . . 1.8(6) ?
C2 C1 N1 Pb1 . . -165.7(3) ?
C4 C12 N1 C1 . . 0.4(6) ?
C11 C12 N1 C1 . . 179.4(4) ?
C4 C12 N1 Pb1 . . 167.9(3) ?
C11 C12 N1 Pb1 . . -13.0(5) ?
O8 Pb1 N1 C1 . . -104.3(3) ?
O1 Pb1 N1 C1 2_777 . -36.9(4) ?
O2 Pb1 N1 C1 2_777 . -6.5(3) ?
N2 Pb1 N1 C1 . . 178.9(4) ?
O6 Pb1 N1 C1 . . -162.4(3) ?
O2 Pb1 N1 C1 1_545 . 68.3(3) no
O8 Pb1 N1 C12 . . 88.5(3) ?
O1 Pb1 N1 C12 2_777 . 155.8(3) ?
O2 Pb1 N1 C12 2_777 . -173.7(3) ?
N2 Pb1 N1 C12 . . 11.6(3) ?
O6 Pb1 N1 C12 . . 30.3(4) ?
O2 Pb1 N1 C12 1_545 . -99.0(3) no
C9 C10 N2 C11 . . 0.2(8) ?
C9 C10 N2 Pb1 . . 173.2(4) ?
C7 C11 N2 C10 . . 0.7(6) ?
C12 C11 N2 C10 . . -178.9(4) ?
C7 C11 N2 Pb1 . . -172.8(3) ?
C12 C11 N2 Pb1 . . 7.6(5) ?
O8 Pb1 N2 C10 . . 91.7(4) ?
N1 Pb1 N2 C10 . . 177.3(4) ?
O1 Pb1 N2 C10 2_777 . 73.4(5) ?
O2 Pb1 N2 C10 2_777 . 168.9(4) ?
O6 Pb1 N2 C10 . . 7.9(4) ?
O2 Pb1 N2 C10 1_545 . -116.5(4) no
O8 Pb1 N2 C11 . . -95.3(3) ?
N1 Pb1 N2 C11 . . -9.6(3) ?
O1 Pb1 N2 C11 2_777 . -113.6(3) ?
O2 Pb1 N2 C11 2_777 . -18.1(4) ?
O6 Pb1 N2 C11 . . -179.1(3) ?
O2 Pb1 N2 C11 1_545 . 56.5(3) no
Pb1 O6 S1 O5 . . 110.0(2) ?
Pb1 O6 S1 O7 . . -19.8(3) ?
Pb1 O6 S1 C13 . . -134.4(2) ?
C18 C13 S1 O5 . . -1.9(4) ?
C14 C13 S1 O5 . . -179.0(3) ?
C18 C13 S1 O7 . . 119.7(4) ?
C14 C13 S1 O7 . . -57.5(4) ?
C18 C13 S1 O6 . . -121.7(3) ?
C14 C13 S1 O6 . . 61.2(4) ?
